data_1510174
loop_
_publ_author_name
'Zachwieja, U.'
'Wlodarski, J.'

_publ_section_title
;
 Zintl-Verbindungen mit Gold und Germanium: M3 Au Ge3 mit M = K, Rb, und
 Cs
;
_journal_name_full 'Zeitschrift fuer Anorganische und Allgemeine Chemie'
_journal_page_first 993
_journal_page_last 997
_journal_paper_doi 10.1002/zaac.200400042
_journal_volume 630
_journal_year 2004
_chemical_formula_sum 'Au Ge4 K3'
_chemical_name_systematic 'K3 (Au Ge4)'
_space_group_IT_number 59
_symmetry_space_group_name_Hall '-P 2ab 2a'
_symmetry_space_group_name_H-M 'P m m n :2'
_cell_angle_alpha 90
_cell_angle_beta 90
_cell_angle_gamma 90
_cell_formula_units_Z 2
_cell_length_a 6.655
_cell_length_b 11.911
_cell_length_c 6.081
_cell_volume 482.027
_citation_journal_id_ASTM ZAACAB
_cod_data_source_file gold_231.cif
_cod_data_source_block Au1Ge4K3
_cod_original_cell_volume 482.0269
_cod_original_formula_sum 'Au1 Ge4 K3'
_cod_database_code 1510174

loop_
_symmetry_equiv_pos_as_xyz
x,y,z
-x+1/2,-y+1/2,z
x+1/2,-y,-z
-x,y+1/2,-z
-x,-y,-z
x-1/2,y-1/2,-z
-x-1/2,y,z
x,-y-1/2,z

loop_
_atom_site_label
_atom_site_type_symbol
_atom_site_fract_x
_atom_site_fract_y
_atom_site_fract_z
_atom_site_occupancy
_atom_site_U_iso_or_equiv
Au1 Au 0.25 0.75 0.30919 1 0.0
K2 K 0.25 0.25 0.5785 1 0.0
Ge1 Ge 0.54491 0.25 0.05765 1 0.0
K1 K 0.25 0.01411 0.1692 1 0.0
Ge2 Ge 0.25 0.63485 0.67196 1 0.0
